data_4027192
loop_
_publ_author_name
'Pedro Mateus'
'Rita Delgado'
'Paula Brand\~ao'
'V\'itor F\'elix'

_publ_contact_author_address
;Instituto de Tecnologia Qu\'imica e Biol\'ogica,
UNL, Av. da Rep\'ublica ? EAN,
2780?157 Oeiras, Portugal. 
;
_publ_contact_author_email delgado@itqb.unl.pt.
_publ_contact_author_fax ' (+351) 21 441 12 77'
_publ_contact_author_name 'Rita Delgado'
_publ_section_title
;
 Dicarboxylate Recognition by Two Macrobicyclic Receptors: Selectivity for
 Fumarate over Maleate
;
_journal_name_full 'Journal of Organic Chemistry'
_journal_page_first 4611
_journal_page_last 4621
_journal_paper_doi 10.1021/jo300320w
_journal_volume 77
_journal_year 2012
_chemical_formula_sum 'C51 H95 N7 O25'
_chemical_formula_weight 1206.34
_chemical_name_systematic
; 
 ? 
;
_space_group_IT_number 2
_symmetry_cell_setting triclinic
_symmetry_space_group_name_Hall '-P 1'
_symmetry_space_group_name_H-M 'P -1'
_atom_sites_solution_hydrogens geom
_atom_sites_solution_primary direct
_atom_sites_solution_secondary difmap
_audit_creation_method SHELXL-97
_cell_angle_alpha 65.971(3)
_cell_angle_beta 83.370(3)
_cell_angle_gamma 85.089(3)
_cell_formula_units_Z 2
_cell_length_a 10.5574(6)
_cell_length_b 17.5629(11)
_cell_length_c 18.0754(11)
_cell_measurement_temperature 150(2)
_cell_volume 3037.8(3)
_computing_cell_refinement 'Bruker SMART'
_computing_data_collection 'Bruker SMART'
_computing_data_reduction 'Bruker SAINT'
_computing_molecular_graphics 'PLATON (Spek, 2008)'
_computing_publication_material 'SHELXL-97 (Sheldrick, 1997)'
_computing_structure_refinement 'SHELXL-97 (Sheldrick, 1997)'
_computing_structure_solution 'SHELXS-97 (Sheldrick, 1990)'
_diffrn_ambient_temperature 150(2)
_diffrn_measured_fraction_theta_full 0.997
_diffrn_measured_fraction_theta_max 0.997
_diffrn_measurement_device_type 'CCD area detector'
_diffrn_measurement_method 'omega and phi scans'
_diffrn_radiation_monochromator graphite
_diffrn_radiation_source 'fine-focus sealed tube'
_diffrn_radiation_type MoK\a
_diffrn_radiation_wavelength 0.71073
_diffrn_reflns_av_R_equivalents 0.0425
_diffrn_reflns_av_sigmaI/netI 0.0350
_diffrn_reflns_limit_h_max 13
_diffrn_reflns_limit_h_min -13
_diffrn_reflns_limit_k_max 22
_diffrn_reflns_limit_k_min -22
_diffrn_reflns_limit_l_max 23
_diffrn_reflns_limit_l_min -23
_diffrn_reflns_number 74222
_diffrn_reflns_theta_full 27.50
_diffrn_reflns_theta_max 27.50
_diffrn_reflns_theta_min 1.27
_diffrn_standards_interval_count 0.5
_diffrn_standards_interval_time 30
_exptl_absorpt_coefficient_mu 0.105
_exptl_absorpt_correction_T_max 0.9916
_exptl_absorpt_correction_T_min 0.9692
_exptl_absorpt_correction_type multi-scan
_exptl_crystal_colour colourless
_exptl_crystal_density_diffrn 1.319
_exptl_crystal_description Block
_exptl_crystal_F_000 1300
_exptl_crystal_size_max 0.30
_exptl_crystal_size_mid 0.18
_exptl_crystal_size_min 0.08
_refine_diff_density_max 1.403
_refine_diff_density_min -0.416
_refine_diff_density_rms 0.059
_refine_ls_extinction_method none
_refine_ls_goodness_of_fit_ref 1.050
_refine_ls_hydrogen_treatment mixed
_refine_ls_matrix_type full
_refine_ls_number_parameters 835
_refine_ls_number_reflns 13924
_refine_ls_number_restraints 36
_refine_ls_restrained_S_all 1.049
_refine_ls_R_factor_all 0.0625
_refine_ls_R_factor_gt 0.0454
_refine_ls_shift/su_max 0.001
_refine_ls_shift/su_mean 0.000
_refine_ls_structure_factor_coef Fsqd
_refine_ls_weighting_details 'w=1/[\s^2^(Fo^2^)+(0.0705P)^2^+1.4139P] where P=(Fo^2^+2Fc^2^)/3'
_refine_ls_weighting_scheme calc
_refine_ls_wR_factor_gt 0.1236
_refine_ls_wR_factor_ref 0.1367
_reflns_number_gt 10847
_reflns_number_total 13924
_reflns_threshold_expression >2sigma(I)
_cod_data_source_file jo300320w_si_002.cif
_cod_data_source_block oxa
_cod_depositor_comments
;
The following automatic conversions were performed:

'_refine_ls_weighting_scheme' value 'calc
w=1/[\s^2^(Fo^2^)+(0.0705P)^2^+1.4139P] where P=(Fo^2^+2Fc^2^)/3' was
changed to 'calc'. New tag '_refine_ls_weighting_details' was
created. The value of the new tag was set to
'w=1/[\s^2^(Fo^2^)+(0.0705P)^2^+1.4139P] where P=(Fo^2^+2Fc^2^)/3'.

Automatic conversion script
Id: cif_fix_values 3143 2015-03-26 13:38:13Z robertas 
;
_cod_database_code 4027192

loop_
_symmetry_equiv_pos_as_xyz
'x, y, z'
'-x, -y, -z'

loop_
_atom_site_label
_atom_site_type_symbol
_atom_site_fract_x
_atom_site_fract_y
_atom_site_fract_z
_atom_site_U_iso_or_equiv
_atom_site_adp_type
_atom_site_occupancy
_atom_site_calc_flag
_atom_site_refinement_flags
N1 N 0.87966(13) 0.71414(8) 0.21757(8) 0.0159(3) Uani 1 d .
H1A H 0.7942 0.7178 0.2336 0.025(5) Uiso 1 calc R
H1B H 0.8957 0.6641 0.2125 0.027(5) Uiso 1 calc R
C2 C 0.95569(16) 0.71504(10) 0.28161(10) 0.0169(3) Uani 1 d .
H2A H 0.9487 0.7718 0.2812 0.020 Uiso 1 calc R
H2B H 1.0466 0.7027 0.2682 0.020 Uiso 1 calc R
C3 C 0.91419(15) 0.65317(10) 0.36592(10) 0.0161(3) Uani 1 d .
C4 C 0.83145(16) 0.58956(10) 0.38285(10) 0.0173(3) Uani 1 d .
H4 H 0.7994 0.5818 0.3395 0.021 Uiso 1 calc R
C5 C 0.79539(16) 0.53713(10) 0.46314(10) 0.0176(3) Uani 1 d .
H5 H 0.7362 0.4953 0.4742 0.021 Uiso 1 calc R
C6 C 0.84493(16) 0.54539(10) 0.52704(10) 0.0167(3) Uani 1 d .
C7 C 0.93028(17) 0.60854(11) 0.50985(11) 0.0212(4) Uani 1 d .
H7 H 0.9663 0.6144 0.5530 0.025 Uiso 1 calc R
C8 C 0.96211(16) 0.66214(11) 0.43058(10) 0.0200(3) Uani 1 d .
H8 H 1.0176 0.7060 0.4197 0.024 Uiso 1 calc R
C9 C 0.80564(17) 0.48866(10) 0.61349(10) 0.0182(3) Uani 1 d .
H9A H 0.7446 0.4486 0.6141 0.022 Uiso 1 calc R
H9B H 0.8815 0.4565 0.6399 0.022 Uiso 1 calc R
N10 N 0.74463(13) 0.53825(8) 0.65994(8) 0.0157(3) Uani 1 d .
H10A H 0.8037 0.5725 0.6625 0.034(6) Uiso 1 calc R
H10B H 0.6785 0.5715 0.6327 0.030(6) Uiso 1 calc R
C11 C 0.69480(17) 0.48369(10) 0.74419(10) 0.0178(3) Uani 1 d .
H11A H 0.7567 0.4364 0.7676 0.021 Uiso 1 calc R
H11B H 0.6136 0.4606 0.7422 0.021 Uiso 1 calc R
C12 C 0.67254(16) 0.53124(10) 0.79829(10) 0.0171(3) Uani 1 d .
H12A H 0.6375 0.4933 0.8530 0.021 Uiso 1 calc R
H12B H 0.7554 0.5497 0.8041 0.021 Uiso 1 calc R
N13 N 0.58401(13) 0.60496(8) 0.76681(8) 0.0153(3) Uani 1 d .
C14 C 0.59511(16) 0.66054(10) 0.80852(10) 0.0173(3) Uani 1 d .
H14A H 0.5909 0.6267 0.8679 0.021 Uiso 1 calc R
H14B H 0.5211 0.7010 0.7978 0.021 Uiso 1 calc R
C15 C 0.71709(16) 0.70854(10) 0.78282(10) 0.0168(3) Uani 1 d .
H15A H 0.7179 0.7432 0.8143 0.020 Uiso 1 calc R
H15B H 0.7914 0.6684 0.7959 0.020 Uiso 1 calc R
N16 N 0.73007(13) 0.76345(8) 0.69412(8) 0.0157(3) Uani 1 d .
H16A H 0.6601 0.7999 0.6811 0.039(6) Uiso 1 calc R
H16B H 0.7334 0.7314 0.6644 0.029(6) Uiso 1 calc R
C17 C 0.84896(16) 0.81156(10) 0.67316(10) 0.0177(3) Uani 1 d .
H17A H 0.9228 0.7719 0.6913 0.021 Uiso 1 calc R
H17B H 0.8423 0.8480 0.7034 0.021 Uiso 1 calc R
C18 C 0.87331(15) 0.86452(10) 0.58362(10) 0.0163(3) Uani 1 d .
C19 C 0.81463(18) 0.94316(11) 0.54877(11) 0.0240(4) Uani 1 d .
H19 H 0.7549 0.9629 0.5811 0.029 Uiso 1 calc R
C20 C 0.84238(19) 0.99321(11) 0.46709(11) 0.0249(4) Uani 1 d .
H20 H 0.8004 1.0466 0.4438 0.030 Uiso 1 calc R
C21 C 0.93080(16) 0.96603(10) 0.41932(10) 0.0179(3) Uani 1 d .
C22 C 0.98937(16) 0.88696(11) 0.45426(11) 0.0208(3) Uani 1 d .
H22 H 1.0497 0.8674 0.4220 0.025 Uiso 1 calc R
C23 C 0.96066(16) 0.83668(11) 0.53536(11) 0.0199(3) Uani 1 d .
H23 H 1.0009 0.7827 0.5583 0.024 Uiso 1 calc R
C24 C 0.96332(17) 1.02095(11) 0.33097(10) 0.0206(4) Uani 1 d .
H24A H 0.9620 1.0799 0.3241 0.025 Uiso 1 calc R
H24B H 1.0506 1.0056 0.3135 0.025 Uiso 1 calc R
N25 N 0.87013(13) 1.01197(8) 0.27846(8) 0.0149(3) Uani 1 d .
H25A H 0.7943 1.0392 0.2854 0.029(6) Uiso 1 calc R
H25B H 0.8545 0.9563 0.2958 0.024(5) Uiso 1 calc R
C26 C 0.91516(16) 1.04603(10) 0.18854(9) 0.0157(3) Uani 1 d .
H26A H 1.0093 1.0399 0.1808 0.019 Uiso 1 calc R
H26B H 0.8895 1.1059 0.1618 0.019 Uiso 1 calc R
C27 C 0.85248(15) 0.99553(9) 0.15280(9) 0.0141(3) Uani 1 d .
C28 C 0.91622(15) 0.92313(10) 0.15005(9) 0.0139(3) Uani 1 d .
C29 C 1.05875(15) 0.91051(10) 0.15867(10) 0.0173(3) Uani 1 d .
H29A H 1.0852 0.8517 0.1698 0.021 Uiso 1 calc R
H29B H 1.0778 0.9220 0.2054 0.021 Uiso 1 calc R
C30 C 1.13458(17) 0.96795(12) 0.08157(11) 0.0238(4) Uani 1 d .
H30A H 1.1167 0.9561 0.0354 0.029 Uiso 1 calc R
H30B H 1.2260 0.9584 0.0888 0.029 Uiso 1 calc R
H30C H 1.1097 1.0262 0.0711 0.029 Uiso 1 calc R
C31 C 0.84772(15) 0.86642(9) 0.13438(9) 0.0139(3) Uani 1 d .
C32 C 0.90920(16) 0.78488(10) 0.13531(10) 0.0159(3) Uani 1 d .
H32A H 1.0028 0.7900 0.1236 0.019 Uiso 1 calc R
H32B H 0.8768 0.7724 0.0924 0.019 Uiso 1 calc R
C33 C 0.71574(15) 0.88099(9) 0.12608(9) 0.0137(3) Uani 1 d .
C34 C 0.63887(16) 0.82054(10) 0.11056(10) 0.0170(3) Uani 1 d .
H34A H 0.5574 0.8113 0.1455 0.020 Uiso 1 calc R
H34B H 0.6870 0.7662 0.1254 0.020 Uiso 1 calc R
C35 C 0.6109(2) 0.85342(12) 0.02170(11) 0.0282(4) Uani 1 d .
H35A H 0.5572 0.9048 0.0081 0.034 Uiso 1 calc R
H35B H 0.5662 0.8115 0.0131 0.034 Uiso 1 calc R
H35C H 0.6913 0.8651 -0.0132 0.034 Uiso 1 calc R
C36 C 0.65449(15) 0.95362(10) 0.12991(9) 0.0135(3) Uani 1 d .
C37 C 0.72381(15) 1.01462(9) 0.13725(9) 0.0134(3) Uani 1 d .
C38 C 0.66611(16) 1.10101(10) 0.12377(10) 0.0176(3) Uani 1 d .
H38A H 0.6923 1.1184 0.1652 0.021 Uiso 1 calc R
H38B H 0.5718 1.0997 0.1297 0.021 Uiso 1 calc R
C39 C 0.71073(19) 1.16393(11) 0.03852(11) 0.0264(4) Uani 1 d .
H39A H 0.8038 1.1668 0.0335 0.032 Uiso 1 calc R
H39B H 0.6711 1.2191 0.0299 0.032 Uiso 1 calc R
H39C H 0.6858 1.1461 -0.0023 0.032 Uiso 1 calc R
C40 C 0.51018(15) 0.95537(10) 0.14538(9) 0.0146(3) Uani 1 d .
H40A H 0.4752 1.0135 0.1281 0.017 Uiso 1 calc R
H40B H 0.4721 0.9283 0.1152 0.017 Uiso 1 calc R
N41 N 0.48215(12) 0.90790(8) 0.23584(8) 0.0131(3) Uani 1 d .
H41A H 0.5329 0.8597 0.2526 0.021(5) Uiso 1 calc R
H41B H 0.5030 0.9397 0.2621 0.024(5) Uiso 1 calc R
C42 C 0.34497(15) 0.88563(10) 0.26018(10) 0.0163(3) Uani 1 d .
H42A H 0.3224 0.8499 0.2335 0.020 Uiso 1 calc R
H42B H 0.2895 0.9371 0.2418 0.020 Uiso 1 calc R
C43 C 0.32257(15) 0.84001(10) 0.35113(10) 0.0152(3) Uani 1 d .
C44 C 0.27556(15) 0.76016(10) 0.38539(10) 0.0170(3) Uani 1 d .
H44 H 0.2569 0.7341 0.3513 0.020 Uiso 1 calc R
C45 C 0.25578(15) 0.71845(10) 0.46938(10) 0.0177(3) Uani 1 d .
H45 H 0.2237 0.6640 0.4922 0.021 Uiso 1 calc R
C46 C 0.28243(15) 0.75556(10) 0.52014(10) 0.0162(3) Uani 1 d .
C47 C 0.33032(16) 0.83530(11) 0.48570(10) 0.0197(3) Uani 1 d .
H47 H 0.3500 0.8611 0.5198 0.024 Uiso 1 calc R
C48 C 0.34935(16) 0.87720(10) 0.40205(10) 0.0195(3) Uani 1 d .
H48 H 0.3810 0.9318 0.3792 0.023 Uiso 1 calc R
C49 C 0.25750(16) 0.71183(11) 0.61103(10) 0.0191(3) Uani 1 d .
H49A H 0.2135 0.7515 0.6327 0.023 Uiso 1 calc R
H49B H 0.2001 0.6655 0.6240 0.023 Uiso 1 calc R
N50 N 0.37767(13) 0.67787(8) 0.65172(8) 0.0156(3) Uani 1 d .
H50A H 0.4148 0.6373 0.6353 0.036(6) Uiso 1 calc R
H50B H 0.4340 0.7199 0.6361 0.030(6) Uiso 1 calc R
C51 C 0.35238(15) 0.64157(10) 0.74214(10) 0.0168(3) Uani 1 d .
H51A H 0.2677 0.6165 0.7573 0.020 Uiso 1 calc R
H51B H 0.3499 0.6867 0.7618 0.020 Uiso 1 calc R
C52 C 0.45289(15) 0.57570(10) 0.78333(10) 0.0181(3) Uani 1 d .
H52A H 0.4300 0.5531 0.8428 0.022 Uiso 1 calc R
H52B H 0.4512 0.5293 0.7657 0.022 Uiso 1 calc R
C61 C 0.51824(16) 0.07461(10) 0.29915(10) 0.0161(3) Uani 1 d .
C62 C 0.58979(16) 0.13654(10) 0.31948(10) 0.0165(3) Uani 1 d .
O63 O 0.57866(11) 0.00943(7) 0.30092(7) 0.0198(3) Uani 1 d .
O64 O 0.40563(12) 0.09585(8) 0.28220(8) 0.0263(3) Uani 1 d .
O65 O 0.70796(11) 0.14108(8) 0.30043(8) 0.0232(3) Uani 1 d .
O66 O 0.52166(12) 0.17848(7) 0.35245(8) 0.0234(3) Uani 1 d .
C71 C 0.58520(15) 0.70894(10) 0.36530(10) 0.0154(3) Uani 1 d .
C72 C 0.51148(16) 0.64365(10) 0.35063(10) 0.0183(3) Uani 1 d .
O73 O 0.58337(12) 0.70305(7) 0.43600(7) 0.0212(3) Uani 1 d .
O74 O 0.64314(11) 0.76405(7) 0.30313(7) 0.0199(3) Uani 1 d .
O75 O 0.48554(14) 0.57898(8) 0.41117(8) 0.0310(3) Uani 1 d .
O76 O 0.48439(13) 0.66202(9) 0.27928(8) 0.0300(3) Uani 1 d .
C81 C 0.99710(15) 0.41281(10) 0.25422(10) 0.0160(3) Uani 1 d .
C82 C 0.92508(16) 0.49428(10) 0.24873(10) 0.0177(3) Uani 1 d .
O83 O 1.06840(11) 0.37694(7) 0.31059(7) 0.0206(3) Uani 1 d .
O84 O 0.97598(12) 0.38645(7) 0.20177(7) 0.0220(3) Uani 1 d .
O85 O 0.98500(12) 0.56060(7) 0.22014(8) 0.0239(3) Uani 1 d .
O86 O 0.80962(12) 0.48691(8) 0.27413(8) 0.0258(3) Uani 1 d .
O100 O 0.48456(12) 0.42240(7) 0.41786(7) 0.0195(3) Uani 1 d D
H101 H 0.489(2) 0.4709(6) 0.4144(11) 0.023 Uiso 1 d D
H102 H 0.469(2) 0.3938(9) 0.4678(6) 0.023 Uiso 1 d D
O200 O 0.80336(13) 0.84723(8) 0.35098(8) 0.0264(3) Uani 1 d D
H201 H 0.7508(18) 0.8231(13) 0.3368(11) 0.032 Uiso 1 d D
H202 H 0.789(2) 0.8300(13) 0.4012(6) 0.032 Uiso 1 d D
O300 O 0.89117(14) 0.24931(9) 0.18276(9) 0.0304(3) Uani 1 d D
H301 H 0.912(2) 0.2880(10) 0.1939(12) 0.036 Uiso 1 d D
H302 H 0.8429(19) 0.2208(12) 0.2224(10) 0.036 Uiso 1 d D
O400 O 0.6712(2) 0.75898(13) 0.53985(12) 0.0573(5) Uani 1 d D
H401 H 0.646(3) 0.7390(15) 0.5103(16) 0.069 Uiso 1 d D
H402 H 0.630(3) 0.8039(11) 0.5315(18) 0.069 Uiso 1 d D
O500 O 0.15543(14) 0.66692(9) 0.10199(8) 0.0302(3) Uani 1 d D
H501 H 0.1049(18) 0.6292(11) 0.1289(11) 0.036 Uiso 1 d D
H502 H 0.176(2) 0.6625(14) 0.0585(8) 0.036 Uiso 1 d D
O600 O 0.23162(14) 0.07720(9) 0.18874(9) 0.0323(3) Uani 1 d D
H601 H 0.2879(18) 0.0855(13) 0.2132(12) 0.039 Uiso 1 d D
H602 H 0.212(2) 0.1246(8) 0.1541(11) 0.039 Uiso 1 d D
O700 O 0.67407(15) 0.62176(9) 0.18274(9) 0.0346(3) Uani 1 d D
H701 H 0.7106(19) 0.5784(10) 0.2146(11) 0.042 Uiso 1 d D
H702 H 0.6132(16) 0.6334(14) 0.2104(12) 0.042 Uiso 1 d D
O140 O 0.88830(14) 0.48737(9) 0.05302(8) 0.0336(3) Uani 1 d .
O800 O 0.27529(16) 0.74130(10) 0.18948(10) 0.0407(4) Uani 1 d D
H801 H 0.3367(18) 0.7137(14) 0.2148(14) 0.049 Uiso 1 d D
H802 H 0.260(2) 0.7189(14) 0.1594(13) 0.049 Uiso 1 d D
O900 O 0.76017(16) 0.35960(10) 0.04322(9) 0.0382(4) Uani 1 d D
H901 H 0.793(2) 0.4026(8) 0.0419(14) 0.046 Uiso 1 d D
H902 H 0.787(2) 0.3211(9) 0.0853(11) 0.046 Uiso 1 d D
O110 O 0.12967(17) 0.22800(10) 0.07712(11) 0.0472(4) Uani 1 d D
H111 H 0.167(2) 0.2713(11) 0.0468(14) 0.057 Uiso 1 d D
H112 H 0.0656(17) 0.2428(15) 0.0996(15) 0.057 Uiso 1 d D
O120 O 0.48697(17) 0.57382(12) 0.01057(10) 0.0499(4) Uani 1 d D
H121 H 0.4249(17) 0.6032(14) -0.0119(17) 0.060 Uiso 1 d D
H122 H 0.5412(19) 0.6057(13) 0.0097(18) 0.060 Uiso 1 d D
O130 O 0.72288(16) 0.63047(10) 0.02751(10) 0.0426(4) Uani 1 d D
H131 H 0.710(2) 0.6287(16) 0.0748(8) 0.051 Uiso 1 d D
H132 H 0.778(2) 0.5920(13) 0.0309(14) 0.051 Uiso 1 d D

loop_
_atom_site_aniso_label
_atom_site_aniso_U_11
_atom_site_aniso_U_22
_atom_site_aniso_U_33
_atom_site_aniso_U_23
_atom_site_aniso_U_13
_atom_site_aniso_U_12
N1 0.0176(7) 0.0136(6) 0.0166(7) -0.0058(5) -0.0031(5) -0.0002(5)
C2 0.0161(8) 0.0170(8) 0.0176(8) -0.0063(6) -0.0031(6) -0.0014(6)
C3 0.0138(8) 0.0154(7) 0.0180(8) -0.0064(6) -0.0017(6) 0.0037(6)
C4 0.0191(8) 0.0167(8) 0.0182(8) -0.0089(6) -0.0038(6) 0.0014(6)
C5 0.0178(8) 0.0139(7) 0.0221(8) -0.0084(6) -0.0020(7) -0.0000(6)
C6 0.0161(8) 0.0155(7) 0.0176(8) -0.0069(6) -0.0003(6) 0.0033(6)
C7 0.0206(9) 0.0267(9) 0.0191(8) -0.0115(7) -0.0031(7) -0.0026(7)
C8 0.0167(8) 0.0221(8) 0.0222(9) -0.0088(7) -0.0018(7) -0.0053(6)
C9 0.0222(9) 0.0149(7) 0.0181(8) -0.0080(6) -0.0002(7) 0.0010(6)
N10 0.0171(7) 0.0143(6) 0.0154(7) -0.0059(5) -0.0018(5) -0.0001(5)
C11 0.0217(8) 0.0138(7) 0.0145(8) -0.0023(6) -0.0011(6) -0.0020(6)
C12 0.0183(8) 0.0172(8) 0.0137(8) -0.0034(6) -0.0033(6) -0.0007(6)
N13 0.0147(7) 0.0152(6) 0.0160(7) -0.0058(5) -0.0014(5) -0.0029(5)
C14 0.0173(8) 0.0201(8) 0.0162(8) -0.0093(6) 0.0011(6) -0.0035(6)
C15 0.0171(8) 0.0171(8) 0.0167(8) -0.0068(6) -0.0017(6) -0.0030(6)
N16 0.0153(7) 0.0159(6) 0.0168(7) -0.0073(5) -0.0014(5) -0.0016(5)
C17 0.0163(8) 0.0177(8) 0.0188(8) -0.0062(6) -0.0022(6) -0.0042(6)
C18 0.0149(8) 0.0167(7) 0.0179(8) -0.0068(6) -0.0026(6) -0.0032(6)
C19 0.0282(10) 0.0213(8) 0.0220(9) -0.0100(7) 0.0006(7) 0.0046(7)
C20 0.0314(10) 0.0183(8) 0.0232(9) -0.0075(7) -0.0031(8) 0.0051(7)
C21 0.0181(8) 0.0198(8) 0.0171(8) -0.0073(6) -0.0039(6) -0.0047(6)
C22 0.0168(8) 0.0260(9) 0.0211(9) -0.0117(7) -0.0004(7) 0.0011(7)
C23 0.0178(8) 0.0178(8) 0.0237(9) -0.0081(7) -0.0034(7) 0.0028(6)
C24 0.0204(9) 0.0239(8) 0.0183(8) -0.0073(7) -0.0045(7) -0.0086(7)
N25 0.0143(7) 0.0148(6) 0.0161(7) -0.0064(5) -0.0015(5) -0.0017(5)
C26 0.0165(8) 0.0152(7) 0.0152(8) -0.0057(6) -0.0000(6) -0.0032(6)
C27 0.0158(8) 0.0131(7) 0.0120(7) -0.0035(6) 0.0005(6) -0.0044(6)
C28 0.0137(7) 0.0154(7) 0.0105(7) -0.0030(6) -0.0003(6) -0.0021(6)
C29 0.0134(8) 0.0178(8) 0.0200(8) -0.0066(6) -0.0025(6) -0.0006(6)
C30 0.0144(8) 0.0329(10) 0.0223(9) -0.0096(8) 0.0020(7) -0.0036(7)
C31 0.0165(8) 0.0131(7) 0.0106(7) -0.0033(6) -0.0010(6) 0.0003(6)
C32 0.0185(8) 0.0143(7) 0.0145(8) -0.0057(6) -0.0009(6) 0.0005(6)
C33 0.0159(8) 0.0137(7) 0.0098(7) -0.0027(6) -0.0011(6) -0.0027(6)
C34 0.0182(8) 0.0147(7) 0.0185(8) -0.0062(6) -0.0046(6) -0.0017(6)
C35 0.0362(11) 0.0309(10) 0.0216(9) -0.0128(8) -0.0067(8) -0.0059(8)
C36 0.0131(7) 0.0152(7) 0.0100(7) -0.0026(6) -0.0021(6) -0.0008(6)
C37 0.0151(8) 0.0128(7) 0.0101(7) -0.0026(6) 0.0006(6) -0.0009(6)
C38 0.0185(8) 0.0136(7) 0.0196(8) -0.0061(6) -0.0010(6) 0.0008(6)
C39 0.0323(10) 0.0176(8) 0.0233(9) -0.0026(7) -0.0024(8) 0.0011(7)
C40 0.0131(8) 0.0160(7) 0.0119(7) -0.0026(6) -0.0021(6) -0.0007(6)
N41 0.0123(6) 0.0125(6) 0.0135(6) -0.0041(5) -0.0015(5) -0.0005(5)
C42 0.0116(7) 0.0175(8) 0.0176(8) -0.0048(6) 0.0001(6) -0.0027(6)
C43 0.0111(7) 0.0161(7) 0.0172(8) -0.0064(6) 0.0007(6) 0.0007(6)
C44 0.0147(8) 0.0174(8) 0.0209(8) -0.0092(6) -0.0025(6) -0.0015(6)
C45 0.0151(8) 0.0144(7) 0.0218(8) -0.0050(6) -0.0011(6) -0.0031(6)
C46 0.0111(7) 0.0174(8) 0.0179(8) -0.0054(6) -0.0004(6) 0.0013(6)
C47 0.0216(9) 0.0201(8) 0.0203(8) -0.0110(7) 0.0004(7) -0.0034(7)
C48 0.0216(9) 0.0148(8) 0.0211(8) -0.0069(6) 0.0031(7) -0.0047(6)
C49 0.0141(8) 0.0215(8) 0.0187(8) -0.0050(7) -0.0015(6) -0.0004(6)
N50 0.0130(7) 0.0163(6) 0.0173(7) -0.0067(5) -0.0005(5) -0.0024(5)
C51 0.0144(8) 0.0195(8) 0.0161(8) -0.0065(6) -0.0004(6) -0.0039(6)
C52 0.0158(8) 0.0179(8) 0.0190(8) -0.0050(6) -0.0017(6) -0.0050(6)
C61 0.0182(8) 0.0158(7) 0.0145(8) -0.0065(6) 0.0004(6) -0.0027(6)
C62 0.0189(8) 0.0127(7) 0.0169(8) -0.0040(6) -0.0044(6) -0.0011(6)
O63 0.0217(6) 0.0162(6) 0.0241(6) -0.0109(5) -0.0014(5) -0.0009(5)
O64 0.0173(6) 0.0288(7) 0.0401(8) -0.0200(6) -0.0086(5) 0.0011(5)
O65 0.0174(6) 0.0227(6) 0.0316(7) -0.0124(5) -0.0030(5) -0.0038(5)
O66 0.0236(6) 0.0196(6) 0.0327(7) -0.0160(5) -0.0031(5) -0.0009(5)
C71 0.0134(7) 0.0122(7) 0.0189(8) -0.0045(6) -0.0028(6) 0.0024(6)
C72 0.0143(8) 0.0199(8) 0.0229(9) -0.0108(7) -0.0022(6) -0.0001(6)
O73 0.0248(6) 0.0206(6) 0.0191(6) -0.0083(5) -0.0026(5) -0.0038(5)
O74 0.0202(6) 0.0147(5) 0.0199(6) -0.0020(5) -0.0014(5) -0.0017(5)
O75 0.0409(8) 0.0201(6) 0.0310(7) -0.0071(6) -0.0032(6) -0.0123(6)
O76 0.0278(7) 0.0424(8) 0.0250(7) -0.0173(6) -0.0062(6) -0.0046(6)
C81 0.0133(8) 0.0162(7) 0.0190(8) -0.0076(6) 0.0025(6) -0.0050(6)
C82 0.0201(8) 0.0175(8) 0.0175(8) -0.0088(6) -0.0016(6) -0.0025(6)
O83 0.0211(6) 0.0192(6) 0.0218(6) -0.0078(5) -0.0047(5) -0.0007(5)
O84 0.0243(6) 0.0219(6) 0.0254(6) -0.0147(5) -0.0059(5) 0.0013(5)
O85 0.0269(7) 0.0155(6) 0.0294(7) -0.0101(5) 0.0046(5) -0.0051(5)
O86 0.0178(6) 0.0233(6) 0.0406(8) -0.0182(6) 0.0007(5) -0.0010(5)
O100 0.0248(6) 0.0168(6) 0.0161(6) -0.0060(5) -0.0010(5) -0.0013(5)
O200 0.0329(7) 0.0215(6) 0.0247(7) -0.0075(5) -0.0020(6) -0.0105(5)
O300 0.0361(8) 0.0248(7) 0.0351(8) -0.0177(6) 0.0032(6) -0.0058(6)
O400 0.0651(13) 0.0726(13) 0.0595(12) -0.0479(11) -0.0229(9) -0.0020(10)
O500 0.0351(8) 0.0287(7) 0.0244(7) -0.0078(6) 0.0017(6) -0.0089(6)
O600 0.0355(8) 0.0271(7) 0.0370(8) -0.0123(6) -0.0141(6) -0.0042(6)
O700 0.0375(8) 0.0242(7) 0.0385(8) -0.0106(6) -0.0017(7) 0.0059(6)
O140 0.0426(8) 0.0315(7) 0.0283(7) -0.0134(6) -0.0076(6) 0.0027(6)
O800 0.0449(9) 0.0369(8) 0.0524(10) -0.0289(8) -0.0220(8) 0.0158(7)
O900 0.0459(9) 0.0356(8) 0.0361(8) -0.0154(7) -0.0111(7) -0.0027(7)
O110 0.0466(10) 0.0377(9) 0.0527(11) -0.0161(8) -0.0045(8) 0.0116(8)
O120 0.0365(9) 0.0675(12) 0.0320(9) -0.0058(8) -0.0005(7) -0.0070(8)
O130 0.0463(10) 0.0388(9) 0.0416(9) -0.0165(7) -0.0058(8) 0.0088(7)

loop_
_atom_type_symbol
_atom_type_description
_atom_type_scat_dispersion_real
_atom_type_scat_dispersion_imag
_atom_type_scat_source
C C 0.0033 0.0016 'International Tables Vol C Tables 4.2.6.8 and 6.1.1.4'
H H 0.0000 0.0000 'International Tables Vol C Tables 4.2.6.8 and 6.1.1.4'
N N 0.0061 0.0033 'International Tables Vol C Tables 4.2.6.8 and 6.1.1.4'
O O 0.0106 0.0060 'International Tables Vol C Tables 4.2.6.8 and 6.1.1.4'

loop_
_geom_angle_atom_site_label_1
_geom_angle_atom_site_label_2
_geom_angle_atom_site_label_3
_geom_angle
C2 N1 C32 113.07(12)
C2 N1 H1A 109.0
C32 N1 H1A 109.0
C2 N1 H1B 109.0
C32 N1 H1B 109.0
H1A N1 H1B 107.8
N1 C2 C3 113.65(13)
N1 C2 H2A 108.8
C3 C2 H2A 108.8
N1 C2 H2B 108.8
C3 C2 H2B 108.8
H2A C2 H2B 107.7
C4 C3 C8 118.74(15)
C4 C3 C2 124.53(15)
C8 C3 C2 116.72(14)
C3 C4 C5 120.24(15)
C3 C4 H4 119.9
C5 C4 H4 119.9
C6 C5 C4 120.76(15)
C6 C5 H5 119.6
C4 C5 H5 119.6
C5 C6 C7 118.93(15)
C5 C6 C9 120.50(15)
C7 C6 C9 120.56(15)
C8 C7 C6 120.13(15)
C8 C7 H7 119.9
C6 C7 H7 119.9
C7 C8 C3 121.13(15)
C7 C8 H8 119.4
C3 C8 H8 119.4
N10 C9 C6 110.56(13)
N10 C9 H9A 109.5
C6 C9 H9A 109.5
N10 C9 H9B 109.5
C6 C9 H9B 109.5
H9A C9 H9B 108.1
C11 N10 C9 112.16(12)
C11 N10 H10A 109.2
C9 N10 H10A 109.2
C11 N10 H10B 109.2
C9 N10 H10B 109.2
H10A N10 H10B 107.9
N10 C11 C12 111.58(13)
N10 C11 H11A 109.3
C12 C11 H11A 109.3
N10 C11 H11B 109.3
C12 C11 H11B 109.3
H11A C11 H11B 108.0
N13 C12 C11 113.26(13)
N13 C12 H12A 108.9
C11 C12 H12A 108.9
N13 C12 H12B 108.9
C11 C12 H12B 108.9
H12A C12 H12B 107.7
C52 N13 C14 109.22(13)
C52 N13 C12 108.21(12)
C14 N13 C12 109.90(12)
N13 C14 C15 114.21(13)
N13 C14 H14A 108.7
C15 C14 H14A 108.7
N13 C14 H14B 108.7
C15 C14 H14B 108.7
H14A C14 H14B 107.6
N16 C15 C14 112.56(13)
N16 C15 H15A 109.1
C14 C15 H15A 109.1
N16 C15 H15B 109.1
C14 C15 H15B 109.1
H15A C15 H15B 107.8
C15 N16 C17 110.10(12)
C15 N16 H16A 109.6
C17 N16 H16A 109.6
C15 N16 H16B 109.6
C17 N16 H16B 109.6
H16A N16 H16B 108.2
N16 C17 C18 113.34(13)
N16 C17 H17A 108.9
C18 C17 H17A 108.9
N16 C17 H17B 108.9
C18 C17 H17B 108.9
H17A C17 H17B 107.7
C19 C18 C23 118.89(15)
C19 C18 C17 120.95(15)
C23 C18 C17 120.08(15)
C18 C19 C20 120.59(17)
C18 C19 H19 119.7
C20 C19 H19 119.7
C21 C20 C19 120.54(16)
C21 C20 H20 119.7
C19 C20 H20 119.7
C20 C21 C22 118.85(16)
C20 C21 C24 120.72(16)
C22 C21 C24 120.43(16)
C23 C22 C21 120.64(16)
C23 C22 H22 119.7
C21 C22 H22 119.7
C22 C23 C18 120.48(16)
C22 C23 H23 119.8
C18 C23 H23 119.8
N25 C24 C21 111.03(13)
N25 C24 H24A 109.4
C21 C24 H24A 109.4
N25 C24 H24B 109.4
C21 C24 H24B 109.4
H24A C24 H24B 108.0
C24 N25 C26 114.05(12)
C24 N25 H25A 108.7
C26 N25 H25A 108.7
C24 N25 H25B 108.7
C26 N25 H25B 108.7
H25A N25 H25B 107.6
N25 C26 C27 106.45(12)
N25 C26 H26A 110.4
C27 C26 H26A 110.4
N25 C26 H26B 110.4
C27 C26 H26B 110.4
H26A C26 H26B 108.6
C28 C27 C37 121.68(14)
C28 C27 C26 119.25(14)
C37 C27 C26 118.07(14)
C27 C28 C31 119.11(14)
C27 C28 C29 119.12(14)
C31 C28 C29 121.65(14)
C28 C29 C30 111.23(13)
C28 C29 H29A 109.4
C30 C29 H29A 109.4
C28 C29 H29B 109.4
C30 C29 H29B 109.4
H29A C29 H29B 108.0
C29 C30 H30A 109.5
C29 C30 H30B 109.5
H30A C30 H30B 109.5
C29 C30 H30C 109.5
H30A C30 H30C 109.5
H30B C30 H30C 109.5
C33 C31 C28 119.75(14)
C33 C31 C32 118.32(14)
C28 C31 C32 121.59(14)
C31 C32 N1 110.50(13)
C31 C32 H32A 109.6
N1 C32 H32A 109.6
C31 C32 H32B 109.6
N1 C32 H32B 109.6
H32A C32 H32B 108.1
C36 C33 C31 119.70(14)
C36 C33 C34 119.19(14)
C31 C33 C34 121.09(14)
C33 C34 C35 111.60(14)
C33 C34 H34A 109.3
C35 C34 H34A 109.3
C33 C34 H34B 109.3
C35 C34 H34B 109.3
H34A C34 H34B 108.0
C34 C35 H35A 109.5
C34 C35 H35B 109.5
H35A C35 H35B 109.5
C34 C35 H35C 109.5
H35A C35 H35C 109.5
H35B C35 H35C 109.5
C33 C36 C37 121.09(14)
C33 C36 C40 117.66(13)
C37 C36 C40 119.80(14)
C27 C37 C36 117.98(14)
C27 C37 C38 119.87(14)
C36 C37 C38 122.05(14)
C37 C38 C39 110.14(14)
C37 C38 H38A 109.6
C39 C38 H38A 109.6
C37 C38 H38B 109.6
C39 C38 H38B 109.6
H38A C38 H38B 108.1
C38 C39 H39A 109.5
C38 C39 H39B 109.5
H39A C39 H39B 109.5
C38 C39 H39C 109.5
H39A C39 H39C 109.5
H39B C39 H39C 109.5
N41 C40 C36 105.69(12)
N41 C40 H40A 110.6
C36 C40 H40A 110.6
N41 C40 H40B 110.6
C36 C40 H40B 110.6
H40A C40 H40B 108.7
C42 N41 C40 113.12(12)
C42 N41 H41A 109.0
C40 N41 H41A 109.0
C42 N41 H41B 109.0
C40 N41 H41B 109.0
H41A N41 H41B 107.8
N41 C42 C43 110.56(12)
N41 C42 H42A 109.5
C43 C42 H42A 109.5
N41 C42 H42B 109.5
C43 C42 H42B 109.5
H42A C42 H42B 108.1
C48 C43 C44 119.09(15)
C48 C43 C42 120.25(14)
C44 C43 C42 120.66(15)
C45 C44 C43 120.22(15)
C45 C44 H44 119.9
C43 C44 H44 119.9
C46 C45 C44 120.68(15)
C46 C45 H45 119.7
C44 C45 H45 119.7
C45 C46 C47 118.99(15)
C45 C46 C49 120.97(14)
C47 C46 C49 120.03(15)
C48 C47 C46 120.44(16)
C48 C47 H47 119.8
C46 C47 H47 119.8
C47 C48 C43 120.57(15)
C47 C48 H48 119.7
C43 C48 H48 119.7
N50 C49 C46 112.24(13)
N50 C49 H49A 109.2
C46 C49 H49A 109.2
N50 C49 H49B 109.2
C46 C49 H49B 109.2
H49A C49 H49B 107.9
C51 N50 C49 111.47(12)
C51 N50 H50A 109.3
C49 N50 H50A 109.3
C51 N50 H50B 109.3
C49 N50 H50B 109.3
H50A N50 H50B 108.0
N50 C51 C52 112.21(13)
N50 C51 H51A 109.2
C52 C51 H51A 109.2
N50 C51 H51B 109.2
C52 C51 H51B 109.2
H51A C51 H51B 107.9
N13 C52 C51 114.95(13)
N13 C52 H52A 108.5
C51 C52 H52A 108.5
N13 C52 H52B 108.5
C51 C52 H52B 108.5
H52A C52 H52B 107.5
O64 C61 O63 126.80(15)
O64 C61 C62 115.89(14)
O63 C61 C62 117.31(14)
O65 C62 O66 126.49(15)
O65 C62 C61 117.65(14)
O66 C62 C61 115.85(14)
O73 C71 O74 125.22(15)
O73 C71 C72 117.64(14)
O74 C71 C72 117.15(14)
O75 C72 O76 126.88(16)
O75 C72 C71 116.05(15)
O76 C72 C71 117.07(15)
O83 C81 O84 125.47(15)
O83 C81 C82 118.59(14)
O84 C81 C82 115.91(14)
O86 C82 O85 126.53(16)
O86 C82 C81 114.72(14)
O85 C82 C81 118.75(15)
H101 O100 H102 104.4(13)
H201 O200 H202 104.8(13)
H301 O300 H302 105.4(14)
H401 O400 H402 107.4(15)
H501 O500 H502 106.9(14)
H601 O600 H602 104.9(13)
H701 O700 H702 106.2(14)
H801 O800 H802 106.5(15)
H901 O900 H902 103.2(13)
H111 O110 H112 106.8(15)
H121 O120 H122 107.5(15)
H131 O130 H132 104.7(14)

loop_
_geom_bond_atom_site_label_1
_geom_bond_atom_site_label_2
_geom_bond_distance
N1 C2 1.489(2)
N1 C32 1.519(2)
N1 H1A 0.9200
N1 H1B 0.9200
C2 C3 1.508(2)
C2 H2A 0.9900
C2 H2B 0.9900
C3 C4 1.390(2)
C3 C8 1.395(2)
C4 C5 1.394(2)
C4 H4 0.9500
C5 C6 1.385(2)
C5 H5 0.9500
C6 C7 1.402(2)
C6 C9 1.503(2)
C7 C8 1.377(2)
C7 H7 0.9500
C8 H8 0.9500
C9 N10 1.501(2)
C9 H9A 0.9900
C9 H9B 0.9900
N10 C11 1.492(2)
N10 H10A 0.9200
N10 H10B 0.9200
C11 C12 1.512(2)
C11 H11A 0.9900
C11 H11B 0.9900
C12 N13 1.480(2)
C12 H12A 0.9900
C12 H12B 0.9900
N13 C52 1.473(2)
N13 C14 1.474(2)
C14 C15 1.521(2)
C14 H14A 0.9900
C14 H14B 0.9900
C15 N16 1.494(2)
C15 H15A 0.9900
C15 H15B 0.9900
N16 C17 1.498(2)
N16 H16A 0.9200
N16 H16B 0.9200
C17 C18 1.507(2)
C17 H17A 0.9900
C17 H17B 0.9900
C18 C19 1.387(2)
C18 C23 1.391(2)
C19 C20 1.388(3)
C19 H19 0.9500
C20 C21 1.385(3)
C20 H20 0.9500
C21 C22 1.392(2)
C21 C24 1.508(2)
C22 C23 1.382(2)
C22 H22 0.9500
C23 H23 0.9500
C24 N25 1.503(2)
C24 H24A 0.9900
C24 H24B 0.9900
N25 C26 1.518(2)
N25 H25A 0.9200
N25 H25B 0.9200
C26 C27 1.519(2)
C26 H26A 0.9900
C26 H26B 0.9900
C27 C28 1.403(2)
C27 C37 1.404(2)
C28 C31 1.413(2)
C28 C29 1.519(2)
C29 C30 1.529(2)
C29 H29A 0.9900
C29 H29B 0.9900
C30 H30A 0.9800
C30 H30B 0.9800
C30 H30C 0.9800
C31 C33 1.409(2)
C31 C32 1.515(2)
C32 H32A 0.9900
C32 H32B 0.9900
C33 C36 1.404(2)
C33 C34 1.519(2)
C34 C35 1.525(2)
C34 H34A 0.9900
C34 H34B 0.9900
C35 H35A 0.9800
C35 H35B 0.9800
C35 H35C 0.9800
C36 C37 1.405(2)
C36 C40 1.517(2)
C37 C38 1.519(2)
C38 C39 1.534(2)
C38 H38A 0.9900
C38 H38B 0.9900
C39 H39A 0.9800
C39 H39B 0.9800
C39 H39C 0.9800
C40 N41 1.5088(19)
C40 H40A 0.9900
C40 H40B 0.9900
N41 C42 1.501(2)
N41 H41A 0.9200
N41 H41B 0.9200
C42 C43 1.507(2)
C42 H42A 0.9900
C42 H42B 0.9900
C43 C48 1.391(2)
C43 C44 1.392(2)
C44 C45 1.390(2)
C44 H44 0.9500
C45 C46 1.387(2)
C45 H45 0.9500
C46 C47 1.394(2)
C46 C49 1.505(2)
C47 C48 1.385(2)
C47 H47 0.9500
C48 H48 0.9500
C49 N50 1.495(2)
C49 H49A 0.9900
C49 H49B 0.9900
N50 C51 1.493(2)
N50 H50A 0.9200
N50 H50B 0.9200
C51 C52 1.513(2)
C51 H51A 0.9900
C51 H51B 0.9900
C52 H52A 0.9900
C52 H52B 0.9900
C61 O64 1.250(2)
C61 O63 1.252(2)
C61 C62 1.555(2)
C62 O65 1.256(2)
C62 O66 1.258(2)
C71 O73 1.237(2)
C71 O74 1.277(2)
C71 C72 1.562(2)
C72 O75 1.239(2)
C72 O76 1.257(2)
C81 O83 1.255(2)
C81 O84 1.260(2)
C81 C82 1.533(2)
C82 O86 1.250(2)
C82 O85 1.259(2)
O100 H101 0.833(9)
O100 H102 0.840(9)
O200 H201 0.844(9)
O200 H202 0.831(9)
O300 H301 0.836(9)
O300 H302 0.832(9)
O400 H401 0.824(10)
O400 H402 0.833(10)
O500 H501 0.836(9)
O500 H502 0.825(9)
O600 H601 0.835(9)
O600 H602 0.839(9)
O700 H701 0.839(9)
O700 H702 0.831(9)
O800 H801 0.836(9)
O800 H802 0.826(9)
O900 H901 0.846(9)
O900 H902 0.846(9)
O110 H111 0.834(9)
O110 H112 0.827(9)
O120 H121 0.833(10)
O120 H122 0.829(9)
O130 H131 0.838(9)
O130 H132 0.842(9)
